data_7250958
loop_
_publ_author_name
'Singh Tanwer, Yogesh Bhaskar'
'Sourabh, Suman'
'Bhunia, Sabyasachi'
'Pal, Sanchari'
'Das, Debjit'

_publ_section_title
;
 pTSA-catalyzed synthesis of functionalized
 chromeno[2,3-d]pyrimidine/chromeno[4,3-b]chromene derivatives via one-pot
 three component reaction: mechanistic insights and variable temperature
 NMR studies to investigate restricted bond rotation
;
_journal_issue 44
_journal_name_full 'RSC Advances'
_journal_page_first 37090
_journal_page_last 37098
_journal_paper_doi 10.1039/D5RA06198A
_journal_volume 15
_journal_year 2025
_chemical_formula_moiety 'C22 H21 Br N2 O6'
_chemical_formula_sum 'C22 H21 Br N2 O6'
_chemical_formula_weight 489.32
_space_group_crystal_system triclinic
_space_group_IT_number 2
_space_group_name_Hall '-P 1'
_space_group_name_H-M_alt 'P -1'
_atom_sites_solution_hydrogens geom
_atom_sites_solution_primary dual
_audit_creation_date 2023-08-24
_audit_creation_method
;
Olex2 1.2
(compiled 2018.05.29 svn.r3508 for OlexSys, GUI svn.r5506)
;
_audit_update_record
;
2025-04-06 deposited with the CCDC.	2025-09-29 downloaded from the CCDC.
;
_cell_angle_alpha 68.3900(10)
_cell_angle_beta 73.5550(10)
_cell_angle_gamma 82.2480(10)
_cell_formula_units_Z 2
_cell_length_a 7.8555(2)
_cell_length_b 11.8073(3)
_cell_length_c 12.6358(3)
_cell_measurement_reflns_used 970
_cell_measurement_temperature 100(2)
_cell_measurement_theta_max 33.662
_cell_measurement_theta_min 2.705
_cell_volume 1044.43(5)
_computing_molecular_graphics 'Olex2 (Dolomanov et al., 2009)'
_computing_publication_material 'Olex2 (Dolomanov et al., 2009)'
_computing_structure_refinement 'ShelXL (Sheldrick, 2015)'
_computing_structure_solution 'ShelXT (Sheldrick, 2015)'
_diffrn_ambient_temperature 100.0
_diffrn_measured_fraction_theta_full 0.992
_diffrn_measured_fraction_theta_max 0.856
_diffrn_measurement_device_type 'Bruker APEX-II CCD'
_diffrn_measurement_method '\f and \w scans'
_diffrn_radiation_type MoK\a
_diffrn_radiation_wavelength 0.71073
_diffrn_reflns_av_R_equivalents 0.0519
_diffrn_reflns_av_unetI/netI 0.0495
_diffrn_reflns_Laue_measured_fraction_full 0.992
_diffrn_reflns_Laue_measured_fraction_max 0.856
_diffrn_reflns_limit_h_max 11
_diffrn_reflns_limit_h_min -12
_diffrn_reflns_limit_k_max 18
_diffrn_reflns_limit_k_min -17
_diffrn_reflns_limit_l_max 15
_diffrn_reflns_limit_l_min -19
_diffrn_reflns_number 33491
_diffrn_reflns_point_group_measured_fraction_full 0.992
_diffrn_reflns_point_group_measured_fraction_max 0.856
_diffrn_reflns_theta_full 25.242
_diffrn_reflns_theta_max 33.662
_diffrn_reflns_theta_min 2.705
_exptl_absorpt_coefficient_mu 2.011
_exptl_absorpt_correction_T_max 0.682
_exptl_absorpt_correction_T_min 0.623
_exptl_absorpt_correction_type multi-scan
_exptl_absorpt_process_details 'SADABAS 2.10 (Bruker 2003)'
_exptl_crystal_colour pink
_exptl_crystal_density_diffrn 1.556
_exptl_crystal_description block
_exptl_crystal_F_000 500
_exptl_crystal_size_max 0.24
_exptl_crystal_size_mid 0.22
_exptl_crystal_size_min 0.19
_refine_diff_density_max 1.808
_refine_diff_density_min -1.854
_refine_diff_density_rms 0.129
_refine_ls_extinction_method none
_refine_ls_goodness_of_fit_ref 1.037
_refine_ls_hydrogen_treatment constr
_refine_ls_matrix_type full
_refine_ls_number_parameters 285
_refine_ls_number_reflns 7114
_refine_ls_number_restraints 0
_refine_ls_restrained_S_all 1.037
_refine_ls_R_factor_all 0.0781
_refine_ls_R_factor_gt 0.0521
_refine_ls_shift/su_max 0.000
_refine_ls_shift/su_mean 0.000
_refine_ls_structure_factor_coef Fsqd
_refine_ls_weighting_details 'w=1/[\s^2^(Fo^2^)+(0.0771P)^2^+1.4883P] where P=(Fo^2^+2Fc^2^)/3'
_refine_ls_weighting_scheme calc
_refine_ls_wR_factor_gt 0.1377
_refine_ls_wR_factor_ref 0.1570
_reflns_Friedel_coverage 0.000
_reflns_number_gt 5387
_reflns_number_total 7114
_reflns_threshold_expression 'I > 2\s(I)'
_cod_data_source_file d5ra06198a2.cif
_cod_data_source_block mo_sv_c_04_0m
_cod_database_code 7250958
_shelx_shelxl_version_number 2018/1
_shelx_space_group_comment
;
The symmetry employed for this shelxl refinement is uniquely defined
by the following loop, which should always be used as a source of
symmetry information in preference to the above space-group names.
They are only intended as comments.
;
_shelx_estimated_absorpt_t_max 0.682
_shelx_estimated_absorpt_t_min 0.623
_olex2_refinement_description
;
1. Fixed Uiso
 At 1.2 times of:
  All C(H) groups
 At 1.5 times of:
  All C(H,H,H) groups
2.a Ternary CH refined with riding coordinates:
 C10(H10)
2.b Aromatic/amide H refined with riding coordinates:
 C15(H15), C17(H17), C3(H3), C18(H18), C5(H5)
2.c Idealised Me refined as rotating group:
 C21(H21A,H21B,H21C), C8(H8A,H8B,H8C), C22(H22A,H22B,H22C), C9(H9A,H9B,H9C),
 C7(H7A,H7B,H7C)
;
_olex2_submission_special_instructions 'No special instructions were received'

loop_
_space_group_symop_operation_xyz
'x, y, z'
'-x, -y, -z'

loop_
_atom_site_label
_atom_site_type_symbol
_atom_site_fract_x
_atom_site_fract_y
_atom_site_fract_z
_atom_site_U_iso_or_equiv
_atom_site_adp_type
_atom_site_occupancy
_atom_site_site_symmetry_order
_atom_site_calc_flag
_atom_site_refinement_flags_posn
_atom_site_refinement_flags_adp
_atom_site_refinement_flags_occupancy
_atom_site_disorder_assembly
_atom_site_disorder_group
Br1 Br 0.03433(4) 0.21752(3) -0.01389(3) 0.03615(11) Uani 1 1 d . . . . .
O4 O 0.5934(2) 0.13265(15) 0.25110(15) 0.0180(3) Uani 1 1 d . . . . .
O2 O 0.2315(2) 0.78078(15) 0.18020(16) 0.0202(3) Uani 1 1 d . . . . .
O1 O 0.5453(2) 0.40806(15) 0.17654(16) 0.0211(3) Uani 1 1 d . . . . .
O3 O -0.0487(2) 0.39090(16) 0.39166(17) 0.0230(4) Uani 1 1 d . . . . .
O6 O 0.7790(3) 0.06670(18) 0.57832(18) 0.0267(4) Uani 1 1 d . . . . .
O5 O 0.2515(2) 0.27573(17) 0.55368(16) 0.0222(3) Uani 1 1 d . . . . .
N2 N 0.6849(3) 0.10545(18) 0.41340(18) 0.0177(4) Uani 1 1 d . . . . .
N1 N 0.5137(3) 0.17085(18) 0.56685(18) 0.0185(4) Uani 1 1 d . . . . .
C1 C 0.2507(3) 0.40138(19) 0.28806(19) 0.0149(4) Uani 1 1 d . . . . .
C12 C 0.5538(3) 0.15247(19) 0.35376(19) 0.0152(4) Uani 1 1 d . . . . .
C6 C 0.0925(3) 0.4629(2) 0.3246(2) 0.0162(4) Uani 1 1 d . . . . .
C4 C 0.2284(3) 0.65599(19) 0.21945(19) 0.0157(4) Uani 1 1 d . . . . .
C20 C 0.6662(3) 0.1116(2) 0.5235(2) 0.0184(4) Uani 1 1 d . . . . .
C21 C 0.4862(3) 0.1839(2) 0.6862(2) 0.0242(5) Uani 1 1 d . . . . .
H21A H 0.367273 0.157459 0.734943 0.036 Uiso 1 1 calc GR . . . .
H21B H 0.497990 0.269312 0.675156 0.036 Uiso 1 1 calc GR . . . .
H21C H 0.575594 0.133165 0.725250 0.036 Uiso 1 1 calc GR . . . .
C13 C 0.4610(3) 0.1590(2) 0.1913(2) 0.0165(4) Uani 1 1 d . . . . .
C15 C 0.1747(3) 0.2362(2) 0.1628(2) 0.0189(4) Uani 1 1 d . . . . .
H15 H 0.064175 0.276370 0.184098 0.023 Uiso 1 1 calc R . . . .
C17 C 0.3726(4) 0.1399(2) 0.0326(2) 0.0225(5) Uani 1 1 d . . . . .
H17 H 0.396165 0.114456 -0.033438 0.027 Uiso 1 1 calc R . . . .
C19 C 0.3796(3) 0.2239(2) 0.50777(19) 0.0158(4) Uani 1 1 d . . . . .
C16 C 0.2102(4) 0.1956(2) 0.0684(2) 0.0218(5) Uani 1 1 d . . . . .
C2 C 0.3958(3) 0.4726(2) 0.21296(19) 0.0161(4) Uani 1 1 d . . . . .
C3 C 0.3872(3) 0.5988(2) 0.1776(2) 0.0182(4) Uani 1 1 d . . . . .
H3 H 0.486861 0.645289 0.126056 0.022 Uiso 1 1 calc R . . . .
C11 C 0.4043(3) 0.21007(19) 0.39585(19) 0.0148(4) Uani 1 1 d . . . . .
C14 C 0.3012(3) 0.21807(19) 0.22634(19) 0.0149(4) Uani 1 1 d . . . . .
C18 C 0.4997(3) 0.1222(2) 0.0947(2) 0.0193(4) Uani 1 1 d . . . . .
H18 H 0.612145 0.085176 0.071235 0.023 Uiso 1 1 calc R . . . .
C5 C 0.0801(3) 0.5900(2) 0.2930(2) 0.0163(4) Uani 1 1 d . . . . .
H5 H -0.026821 0.629988 0.321228 0.020 Uiso 1 1 calc R . . . .
C8 C 0.0898(3) 0.8430(2) 0.2397(2) 0.0212(5) Uani 1 1 d . . . . .
H8A H 0.116062 0.929506 0.212118 0.032 Uiso 1 1 calc GR . . . .
H8B H 0.078141 0.807172 0.324682 0.032 Uiso 1 1 calc GR . . . .
H8C H -0.021491 0.834962 0.222985 0.032 Uiso 1 1 calc GR . . . .
C10 C 0.2647(3) 0.2632(2) 0.32836(19) 0.0147(4) Uani 1 1 d . . . . .
H10 H 0.147628 0.231594 0.382285 0.018 Uiso 1 1 calc R . . . .
C22 C 0.8470(3) 0.0427(2) 0.3658(2) 0.0225(5) Uani 1 1 d . . . . .
H22A H 0.830530 -0.045440 0.398373 0.034 Uiso 1 1 calc GR . . . .
H22B H 0.947704 0.061113 0.387410 0.034 Uiso 1 1 calc GR . . . .
H22C H 0.870511 0.070801 0.279857 0.034 Uiso 1 1 calc GR . . . .
C9 C -0.2144(3) 0.4495(2) 0.4292(3) 0.0269(5) Uani 1 1 d . . . . .
H9A H -0.250154 0.508336 0.360222 0.040 Uiso 1 1 calc GR . . . .
H9B H -0.201367 0.492062 0.479802 0.040 Uiso 1 1 calc GR . . . .
H9C H -0.305311 0.388224 0.473189 0.040 Uiso 1 1 calc GR . . . .
C7 C 0.6928(4) 0.4751(2) 0.0922(3) 0.0288(6) Uani 1 1 d . . . . .
H7A H 0.654756 0.530329 0.022704 0.043 Uiso 1 1 calc GR . . . .
H7B H 0.786300 0.418516 0.069276 0.043 Uiso 1 1 calc GR . . . .
H7C H 0.738747 0.522680 0.126792 0.043 Uiso 1 1 calc GR . . . .

loop_
_atom_site_aniso_label
_atom_site_aniso_U_11
_atom_site_aniso_U_22
_atom_site_aniso_U_33
_atom_site_aniso_U_23
_atom_site_aniso_U_13
_atom_site_aniso_U_12
Br1 0.04079(19) 0.0452(2) 0.03620(17) -0.02233(14) -0.02437(13) 0.00869(13)
O4 0.0190(8) 0.0169(7) 0.0179(7) -0.0080(6) -0.0038(6) 0.0035(6)
O2 0.0226(8) 0.0099(7) 0.0242(8) -0.0056(6) -0.0010(7) 0.0011(6)
O1 0.0183(8) 0.0126(7) 0.0236(8) -0.0037(6) 0.0041(6) 0.0007(6)
O3 0.0154(8) 0.0156(8) 0.0318(9) -0.0065(7) 0.0016(7) -0.0019(6)
O6 0.0265(9) 0.0278(9) 0.0309(10) -0.0116(8) -0.0164(8) 0.0063(7)
O5 0.0237(9) 0.0227(8) 0.0203(8) -0.0102(7) -0.0047(7) 0.0042(7)
N2 0.0167(9) 0.0154(8) 0.0214(9) -0.0070(7) -0.0060(7) 0.0022(7)
N1 0.0207(9) 0.0173(9) 0.0180(9) -0.0057(7) -0.0061(7) -0.0012(7)
C1 0.0184(10) 0.0104(8) 0.0145(9) -0.0031(7) -0.0037(7) -0.0006(7)
C12 0.0189(10) 0.0113(9) 0.0149(9) -0.0032(7) -0.0045(8) -0.0019(7)
C6 0.0171(10) 0.0136(9) 0.0167(9) -0.0040(8) -0.0035(8) -0.0023(8)
C4 0.0201(10) 0.0110(9) 0.0156(9) -0.0040(8) -0.0050(8) 0.0004(8)
C20 0.0211(11) 0.0127(9) 0.0216(10) -0.0038(8) -0.0085(8) -0.0010(8)
C21 0.0252(12) 0.0270(12) 0.0161(10) 0.0039(9) -0.0118(9) -0.0053(9)
C13 0.0203(10) 0.0127(9) 0.0160(9) -0.0044(8) -0.0047(8) -0.0007(8)
C15 0.0226(11) 0.0156(10) 0.0192(10) -0.0053(8) -0.0079(8) 0.0003(8)
C17 0.0358(14) 0.0158(10) 0.0164(10) -0.0061(8) -0.0061(9) -0.0022(9)
C19 0.0184(10) 0.0116(9) 0.0157(9) -0.0023(8) -0.0044(8) -0.0015(7)
C16 0.0311(13) 0.0177(10) 0.0194(10) -0.0053(9) -0.0114(9) -0.0020(9)
C2 0.0170(10) 0.0134(9) 0.0162(9) -0.0051(8) -0.0023(8) 0.0008(8)
C3 0.0186(10) 0.0140(9) 0.0184(10) -0.0037(8) -0.0014(8) -0.0019(8)
C11 0.0183(10) 0.0111(9) 0.0147(9) -0.0032(7) -0.0050(7) -0.0013(7)
C14 0.0192(10) 0.0105(9) 0.0146(9) -0.0036(7) -0.0037(7) -0.0021(7)
C18 0.0269(12) 0.0142(10) 0.0159(9) -0.0059(8) -0.0029(8) -0.0009(8)
C5 0.0175(10) 0.0138(9) 0.0174(9) -0.0061(8) -0.0037(8) 0.0009(8)
C8 0.0228(11) 0.0151(10) 0.0266(11) -0.0108(9) -0.0045(9) 0.0025(8)
C10 0.0169(10) 0.0122(9) 0.0141(9) -0.0034(7) -0.0039(7) -0.0009(7)
C22 0.0154(10) 0.0210(11) 0.0286(12) -0.0084(10) -0.0035(9) 0.0025(8)
C9 0.0167(11) 0.0208(11) 0.0365(14) -0.0077(11) 0.0012(10) -0.0025(9)
C7 0.0205(12) 0.0203(12) 0.0337(14) -0.0067(10) 0.0080(10) -0.0018(9)

loop_
_atom_type_symbol
_atom_type_description
_atom_type_scat_dispersion_real
_atom_type_scat_dispersion_imag
_atom_type_scat_source
C C 0.0033 0.0016 'International Tables Vol C Tables 4.2.6.8 and 6.1.1.4'
H H 0.0000 0.0000 'International Tables Vol C Tables 4.2.6.8 and 6.1.1.4'
Br Br -0.2901 2.4595 'International Tables Vol C Tables 4.2.6.8 and 6.1.1.4'
N N 0.0061 0.0033 'International Tables Vol C Tables 4.2.6.8 and 6.1.1.4'
O O 0.0106 0.0060 'International Tables Vol C Tables 4.2.6.8 and 6.1.1.4'

loop_
_geom_angle_atom_site_label_1
_geom_angle_atom_site_label_2
_geom_angle_atom_site_label_3
_geom_angle
_geom_angle_site_symmetry_1
_geom_angle_site_symmetry_3
_geom_angle_publ_flag
C12 O4 C13 117.43(18) . . ?
C4 O2 C8 117.23(18) . . ?
C2 O1 C7 117.85(18) . . ?
C6 O3 C9 117.77(19) . . ?
C12 N2 C20 121.04(19) . . ?
C12 N2 C22 122.1(2) . . ?
C20 N2 C22 116.8(2) . . ?
C20 N1 C21 119.0(2) . . ?
C20 N1 C19 125.0(2) . . ?
C19 N1 C21 116.02(19) . . ?
C6 C1 C2 117.30(19) . . ?
C6 C1 C10 121.42(19) . . ?
C2 C1 C10 121.28(19) . . ?
O4 C12 N2 111.92(19) . . ?
O4 C12 C11 125.0(2) . . ?
C11 C12 N2 123.1(2) . . ?
O3 C6 C1 115.56(19) . . ?
O3 C6 C5 122.4(2) . . ?
C1 C6 C5 122.1(2) . . ?
O2 C4 C3 114.65(19) . . ?
O2 C4 C5 123.6(2) . . ?
C5 C4 C3 121.7(2) . . ?
O6 C20 N2 121.3(2) . . ?
O6 C20 N1 122.6(2) . . ?
N1 C20 N2 116.1(2) . . ?
C14 C13 O4 122.2(2) . . ?
C18 C13 O4 115.2(2) . . ?
C18 C13 C14 122.5(2) . . ?
C16 C15 C14 120.1(2) . . ?
C18 C17 C16 118.9(2) . . ?
O5 C19 N1 119.4(2) . . ?
O5 C19 C11 124.6(2) . . ?
N1 C19 C11 116.0(2) . . ?
C15 C16 Br1 119.3(2) . . ?
C15 C16 C17 121.4(2) . . ?
C17 C16 Br1 119.29(18) . . ?
O1 C2 C1 114.92(19) . . ?
O1 C2 C3 122.9(2) . . ?
C3 C2 C1 122.2(2) . . ?
C2 C3 C4 118.5(2) . . ?
C12 C11 C19 118.7(2) . . ?
C12 C11 C10 122.3(2) . . ?
C19 C11 C10 118.91(19) . . ?
C13 C14 C15 117.6(2) . . ?
C13 C14 C10 121.8(2) . . ?
C15 C14 C10 120.5(2) . . ?
C13 C18 C17 119.3(2) . . ?
C4 C5 C6 118.1(2) . . ?
C11 C10 C1 112.67(18) . . ?
C11 C10 C14 109.37(18) . . ?
C14 C10 C1 111.71(18) . . ?

loop_
_geom_bond_atom_site_label_1
_geom_bond_atom_site_label_2
_geom_bond_distance
_geom_bond_site_symmetry_2
_geom_bond_publ_flag
Br1 C16 1.890(3) . ?
O4 C12 1.345(3) . ?
O4 C13 1.391(3) . ?
O2 C4 1.372(3) . ?
O2 C8 1.434(3) . ?
O1 C2 1.372(3) . ?
O1 C7 1.425(3) . ?
O3 C6 1.365(3) . ?
O3 C9 1.431(3) . ?
O6 C20 1.223(3) . ?
O5 C19 1.220(3) . ?
N2 C12 1.383(3) . ?
N2 C20 1.385(3) . ?
N2 C22 1.474(3) . ?
N1 C20 1.381(3) . ?
N1 C21 1.524(3) . ?
N1 C19 1.407(3) . ?
C1 C6 1.401(3) . ?
C1 C2 1.402(3) . ?
C1 C10 1.519(3) . ?
C12 C11 1.350(3) . ?
C6 C5 1.402(3) . ?
C4 C3 1.398(3) . ?
C4 C5 1.388(3) . ?
C13 C14 1.391(3) . ?
C13 C18 1.384(3) . ?
C15 C16 1.388(3) . ?
C15 C14 1.395(3) . ?
C17 C16 1.389(4) . ?
C17 C18 1.387(4) . ?
C19 C11 1.439(3) . ?
C2 C3 1.387(3) . ?
C11 C10 1.508(3) . ?
C14 C10 1.511(3) . ?
